data_2011521
loop_
_publ_author_name
'Tu, Chao'
'Zhu, Dun-Ru'
'Xu, Yan'
'Ke, Xiao-Kang'
'Guo, Zijian'

_publ_section_title
;
 4,5-Diazafluoren-9-ol
;
_journal_issue 11
_journal_name_full 'Acta Crystallographica Section C'
_journal_page_first 1334
_journal_page_last 1335
_journal_paper_doi 10.1107/S0108270100009823
_journal_volume 56
_journal_year 2000
_chemical_formula_sum 'C11 H8 N2 O'
_chemical_formula_weight 184.19
_chemical_name_systematic
;
4,5-Diazafluoren-9-ol
;
_space_group_IT_number 14
_symmetry_cell_setting monoclinic
_symmetry_space_group_name_Hall '-P 2yn'
_symmetry_space_group_name_H-M 'P 1 21/n 1'
_audit_creation_method SHELXL97
_cell_angle_alpha 90.00
_cell_angle_beta 96.29(3)
_cell_angle_gamma 90.00
_cell_formula_units_Z 8
_cell_length_a 10.193(2)
_cell_length_b 14.477(3)
_cell_length_c 12.092(2)
_cell_measurement_reflns_used 25
_cell_measurement_temperature 293(2)
_cell_measurement_theta_max 10.24
_cell_measurement_theta_min 2.38
_cell_volume 1773.6(6)
_computing_cell_refinement 'CAD-4 Software'
_computing_data_collection 'CAD-4 Software (Enraf-Nonius, 1989)'
_computing_data_reduction 'CAD-4 Software'
_computing_molecular_graphics SHELXTL
_computing_publication_material SHELXTL
_computing_structure_refinement SHELXTL
_computing_structure_solution 'SHELXTL (Sheldrick, 1997)'
_diffrn_ambient_temperature 293(2)
_diffrn_measured_fraction_theta_full 1.000
_diffrn_measured_fraction_theta_max 1.000
_diffrn_measurement_device_type 'Enraf-Nonius CAD4'
_diffrn_measurement_method '2\q/\w scans'
_diffrn_radiation_monochromator graphite
_diffrn_radiation_source 'fine-focus sealed tube'
_diffrn_radiation_type MoK\a
_diffrn_radiation_wavelength .71073
_diffrn_reflns_av_R_equivalents .033
_diffrn_reflns_av_sigmaI/netI .105
_diffrn_reflns_limit_h_max 12
_diffrn_reflns_limit_h_min 0
_diffrn_reflns_limit_k_max 17
_diffrn_reflns_limit_k_min 0
_diffrn_reflns_limit_l_max 14
_diffrn_reflns_limit_l_min -14
_diffrn_reflns_number 3295
_diffrn_reflns_theta_full 24.97
_diffrn_reflns_theta_max 24.97
_diffrn_reflns_theta_min 2.20
_diffrn_standards_decay_% 4.98
_diffrn_standards_interval_count 97
_diffrn_standards_number 3
_exptl_absorpt_coefficient_mu .092
_exptl_absorpt_correction_type none
_exptl_crystal_colour colourless
_exptl_crystal_density_diffrn 1.380
_exptl_crystal_density_method 'not measured'
_exptl_crystal_description block
_exptl_crystal_F_000 768
_exptl_crystal_size_max .28
_exptl_crystal_size_mid .24
_exptl_crystal_size_min .22
_refine_diff_density_max .11
_refine_diff_density_min -.19
_refine_ls_extinction_method none
_refine_ls_goodness_of_fit_ref 1.023
_refine_ls_hydrogen_treatment mixed
_refine_ls_matrix_type full
_refine_ls_number_parameters 266
_refine_ls_number_reflns 3109
_refine_ls_number_restraints 0
_refine_ls_restrained_S_all 1.023
_refine_ls_R_factor_all .140
_refine_ls_R_factor_gt .037
_refine_ls_shift/su_max <0.001
_refine_ls_shift/su_mean .000
_refine_ls_structure_factor_coef Fsqd
_refine_ls_weighting_details 'calc w = 1/[\s^2^(Fo^2^)+(0.025P)^2^] where P=(Fo^2^+2Fc^2^)/3'
_refine_ls_weighting_scheme calc
_refine_ls_wR_factor_ref .085
_reflns_number_gt 1443
_reflns_number_total 3109
_reflns_threshold_expression I>2\s(I)
_cod_data_source_file na1481.cif
_cod_data_source_block I
_cod_depositor_comments
;
The following automatic conversions were performed:
'_symmetry_cell_setting' value 'Monoclinic' changed to 'monoclinic'
according to '/home/saulius/struct/CIF-dictionaries/cif_core.dic'
dictionary named 'cif_core.dic' version 2.4.1 from 2010-06-29.

Automatic conversion script
Id: cif_fix_enum 1527 2010-12-29 10:47:43Z saulius 

The following automatic conversions were performed:

'_symmetry_cell_setting' value 'Monoclinic' changed to 'monoclinic'
according to /home/saulius/struct/CIF-dictionaries/cif_core.dic
dictionary named 'cif_core.dic' version 2.4.1 from 2010-06-29.

Automatic conversion script
Id: cif_fix_values 1715 2011-07-08 13:25:40Z adriana 
;
_cod_original_sg_symbol_H-M 'P 21/n'
_cod_database_code 2011521
_cod_database_fobs_code 2011521

loop_
_symmetry_equiv_pos_as_xyz
'x, y, z'
'-x+1/2, y+1/2, -z+1/2'
'-x, -y, -z'
'x-1/2, -y-1/2, z-1/2'

loop_
_atom_site_label
_atom_site_fract_x
_atom_site_fract_y
_atom_site_fract_z
_atom_site_U_iso_or_equiv
_atom_site_adp_type
_atom_site_calc_flag
_atom_site_refinement_flags
_atom_site_occupancy
_atom_site_disorder_assembly
_atom_site_disorder_group
_atom_site_type_symbol
C1 .1262(2) .45384(15) .93918(16) .0417(5) Uani d . 1 . . C
C2 .0374(2) .41417(15) .85835(17) .0463(6) Uani d . 1 B . C
C3 .0054(2) .46088(19) .76034(19) .0629(7) Uani d . 1 . . C
H3A -.0558 .4358 .7020 .075 Uiso d R 1 . . H
C4 .0656(3) .5457(2) .7488(2) .0671(7) Uani d . 1 . . C
H4A .0466 .5806 .6814 .081 Uiso d R 1 . . H
C5 .1525(2) .57974(16) .8342(2) .0606(7) Uani d . 1 . . C
H5A .1922 .6388 .8238 .073 Uiso d R 1 . . H
C6 .14554(19) .39007(14) 1.03424(16) .0392(5) Uani d . 1 . . C
C7 .0687(2) .31250(15) 1.00929(17) .0444(6) Uani d . 1 B . C
C8 .0764(2) .24097(15) 1.08495(19) .0536(6) Uani d . 1 . . C
H8A .0250 .1858 1.0710 .064 Uiso d R 1 . . H
C9 .1592(2) .25122(16) 1.18174(19) .0573(6) Uani d . 1 . . C
H9A .1668 .2030 1.2366 .069 Uiso d R 1 . . H
C10 .2316(2) .33099(16) 1.19963(18) .0523(6) Uani d . 1 . . C
H10A .2893 .3361 1.2676 .063 Uiso d R 1 . . H
C11 -.0071(2) .32089(16) .89550(18) .0539(6) Uani d . 1 . . C
H11A -.0997 .3234 .9033 .065 Uiso d R 1 A 1 H
C12 -.1384(2) .26664(16) .4496(2) .0594(7) Uani d . 1 . . C
H12A -.1742 .3197 .4833 .071 Uiso d R 1 . . H
C13 -.0313(3) .22343(19) .5068(2) .0636(7) Uani d . 1 . . C
H13A .0068 .2474 .5771 .076 Uiso d R 1 . . H
C14 .0213(2) .14566(18) .4627(2) .0610(7) Uani d . 1 . . C
H14A .0960 .1144 .5010 .073 Uiso d R 1 . . H
C15 -.0372(2) .11494(15) .36150(18) .0466(6) Uani d . 1 . . C
C16 -.1434(2) .16399(15) .30909(17) .0430(5) Uani d . 1 . . C
C17 -.2844(3) .1029(2) .0277(2) .0740(8) Uani d . 1 . . C
H17A -.3483 .1229 -.0316 .089 Uiso d R 1 . . H
C18 -.2117(3) .0258(2) .0097(2) .0733(8) Uani d . 1 . . C
H18A -.2253 -.0063 -.0601 .088 Uiso d R 1 . . H
C19 -.1185(2) -.00546(17) .0924(2) .0633(7) Uani d . 1 . . C
H19A -.0666 -.0597 .0828 .076 Uiso d R 1 . . H
C20 -.1026(2) .04470(16) .18962(18) .0482(6) Uani d . 1 . . C
C21 -.1820(2) .12129(15) .20023(17) .0463(6) Uani d . 1 . . C
C22 -.0033(2) .03400(16) .29115(18) .0544(6) Uani d . 1 . . C
H22A -.0186 -.0228 .3285 .065 Uiso d R 1 . . H
N1 .18481(17) .53560(12) .93112(15) .0509(5) Uani d . 1 . . N
N2 .22650(16) .40204(12) 1.12768(13) .0443(5) Uani d . 1 . . N
N3 -.19693(18) .23882(13) .34989(15) .0506(5) Uani d . 1 . . N
N4 -.27329(18) .15248(13) .12244(16) .0599(6) Uani d . 1 . . N
O1 .0141(2) .24641(14) .82353(16) .0670(7) Uani d P .866(3) B 1 O
H1A .098(3) .243(2) .816(2) .089(12) Uiso d P .866(3) B 1 H
O1A -.1459(11) .3192(8) .8911(8) .065(4) Uiso d P .134(3) B 2 O
H1AA -.1687 .2662 .9124 .097 Uiso d PR .134(3) B 2 H
O2 .12671(16) .03586(12) .26173(14) .0641(5) Uani d . 1 . . O
H2A .176(3) -.0015(19) .310(2) .108(11) Uiso d . 1 . . H

loop_
_atom_site_aniso_label
_atom_site_aniso_U_11
_atom_site_aniso_U_22
_atom_site_aniso_U_33
_atom_site_aniso_U_12
_atom_site_aniso_U_13
_atom_site_aniso_U_23
C1 .0406(13) .0416(14) .0426(13) .0037(11) .0036(11) .0008(11)
C2 .0378(13) .0539(15) .0471(14) .0044(12) .0042(11) .0010(12)
C3 .0548(16) .0811(19) .0508(16) .0072(15) -.0025(13) .0008(14)
C4 .0683(18) .080(2) .0543(17) .0212(16) .0117(15) .0226(15)
C5 .0647(17) .0547(16) .0638(17) .0104(14) .0137(14) .0165(14)
C6 .0373(12) .0359(13) .0448(14) -.0001(11) .0063(11) -.0025(11)
C7 .0406(13) .0431(13) .0500(14) -.0032(11) .0067(11) -.0029(12)
C8 .0556(15) .0409(14) .0661(16) -.0117(12) .0153(13) -.0015(13)
C9 .0676(17) .0441(15) .0620(16) .0018(14) .0155(14) .0125(13)
C10 .0524(14) .0533(16) .0504(14) .0046(14) .0024(12) .0080(13)
C11 .0376(14) .0611(16) .0629(16) -.0045(13) .0049(12) -.0117(14)
C12 .0650(18) .0551(15) .0603(16) -.0081(14) .0170(14) -.0025(14)
C13 .0587(17) .0785(19) .0535(16) -.0179(16) .0060(14) -.0029(15)
C14 .0481(15) .081(2) .0534(16) -.0031(14) .0028(13) .0205(14)
C15 .0422(13) .0527(15) .0457(14) -.0001(12) .0088(11) .0159(12)
C16 .0410(13) .0451(14) .0439(13) -.0035(12) .0090(11) .0083(11)
C17 .0612(17) .102(2) .0558(18) .0016(18) -.0049(13) -.0031(17)
C18 .0708(18) .089(2) .0610(18) -.0027(18) .0099(15) -.0173(16)
C19 .0658(18) .0531(16) .0733(18) -.0030(14) .0184(15) -.0051(14)
C20 .0465(14) .0436(14) .0557(16) -.0035(12) .0108(12) .0083(12)
C21 .0428(14) .0503(15) .0464(14) -.0010(13) .0078(12) .0090(12)
C22 .0504(15) .0504(15) .0640(16) .0079(13) .0143(13) .0223(13)
N1 .0541(12) .0419(11) .0572(13) .0025(11) .0084(10) .0078(10)
N2 .0435(11) .0402(11) .0487(11) -.0002(9) .0022(9) .0046(10)
N3 .0532(12) .0473(12) .0525(12) .0014(10) .0114(10) .0024(10)
N4 .0519(13) .0756(15) .0507(12) .0080(11) -.0012(11) .0034(11)
O1 .0576(15) .0719(15) .0705(14) -.0214(12) .0017(11) -.0231(11)
O2 .0518(11) .0638(12) .0790(12) .0173(9) .0172(9) .0245(10)

loop_
_atom_type_symbol
_atom_type_description
_atom_type_scat_dispersion_real
_atom_type_scat_dispersion_imag
_atom_type_scat_source
C C .0033 .0016 'International Tables Vol C Tables 4.2.6.8 and 6.1.1.4'
H H .0000 .0000 'International Tables Vol C Tables 4.2.6.8 and 6.1.1.4'
N N .0061 .0033 'International Tables Vol C Tables 4.2.6.8 and 6.1.1.4'
O O .0106 .0060 'International Tables Vol C Tables 4.2.6.8 and 6.1.1.4'

loop_
_geom_angle_atom_site_label_1
_geom_angle_atom_site_label_2
_geom_angle_atom_site_label_3
_geom_angle
_geom_angle_publ_flag
N1 C1 C2 125.5(2) ?
N1 C1 C6 126.2(2) ?
C2 C1 C6 108.3(2) ?
C3 C2 C1 118.8(2) ?
C3 C2 C11 130.3(2) ?
C1 C2 C11 110.8(2) ?
C2 C3 C4 117.2(2) ?
C2 C3 H3A 121.5 ?
C4 C3 H3A 121.3 ?
C5 C4 C3 119.8(2) ?
C5 C4 H4A 120.1 ?
C3 C4 H4A 120.1 ?
N1 C5 C4 124.1(2) ?
N1 C5 H5A 118.1 ?
C4 C5 H5A 117.8 ?
N2 C6 C7 124.9(2) ?
N2 C6 C1 126.7(2) ?
C7 C6 C1 108.4(2) ?
C8 C7 C6 118.4(2) ?
C8 C7 C11 130.7(2) ?
C6 C7 C11 110.8(2) ?
C9 C8 C7 118.0(2) ?
C9 C8 H8A 120.8 ?
C7 C8 H8A 121.2 ?
C8 C9 C10 119.6(2) ?
C8 C9 H9A 120.4 ?
C10 C9 H9A 120.0 ?
N2 C10 C9 124.0(2) ?
N2 C10 H10A 118.2 ?
C9 C10 H10A 117.9 ?
O1A C11 O1 100.6(5) yes
O1A C11 C7 116.4(5) yes
O1 C11 C7 113.7(2) yes
O1A C11 C2 109.7(5) yes
O1 C11 C2 115.3(2) yes
C7 C11 C2 101.7(2) ?
O1A C11 H11A 8.4 ?
O1 C11 H11A 107.9 ?
C7 C11 H11A 109.0 ?
C2 C11 H11A 109.1 ?
N3 C12 C13 124.3(2) ?
N3 C12 H12A 117.9 ?
C13 C12 H12A 117.9 ?
C12 C13 C14 119.8(2) ?
C12 C13 H13A 120.1 ?
C14 C13 H13A 120.1 ?
C15 C14 C13 117.3(2) ?
C15 C14 H14A 121.4 ?
C13 C14 H14A 121.3 ?
C14 C15 C16 118.8(2) ?
C14 C15 C22 130.4(2) ?
C16 C15 C22 110.7(2) ?
N3 C16 C15 125.3(2) ?
N3 C16 C21 126.5(2) ?
C15 C16 C21 108.2(2) ?
N4 C17 C18 125.0(2) ?
N4 C17 H17A 117.5 ?
C18 C17 H17A 117.5 ?
C17 C18 C19 119.6(2) ?
C17 C18 H18A 120.4 ?
C19 C18 H18A 120.0 ?
C20 C19 C18 117.0(2) ?
C20 C19 H19A 121.3 ?
C18 C19 H19A 121.7 ?
C19 C20 C21 119.1(2) ?
C19 C20 C22 130.2(2) ?
C21 C20 C22 110.6(2) ?
N4 C21 C20 125.3(2) ?
N4 C21 C16 126.1(2) ?
C20 C21 C16 108.5(2) ?
O2 C22 C15 114.0(2) yes
O2 C22 C20 110.9(2) yes
C15 C22 C20 101.7(2) ?
O2 C22 H22A 110.0 ?
C15 C22 H22A 109.9 ?
C20 C22 H22A 109.9 ?
C1 N1 C5 114.6(2) ?
C6 N2 C10 115.1(2) ?
C16 N3 C12 114.5(2) ?
C21 N4 C17 114.1(2) ?
C11 O1 H1A 109(2) ?
C11 O1A H11A 16.9 ?
C11 O1A H1AA 108.1 ?

loop_
_geom_bond_atom_site_label_1
_geom_bond_atom_site_label_2
_geom_bond_site_symmetry_2
_geom_bond_distance
_geom_bond_publ_flag
C1 N1 . 1.334(2) yes
C1 C2 . 1.382(3) ?
C1 C6 . 1.471(3) ?
C2 C3 . 1.372(3) ?
C2 C11 . 1.509(3) ?
C3 C4 . 1.386(3) ?
C3 H3A . .9600 ?
C4 C5 . 1.376(3) ?
C4 H4A . .9600 ?
C5 N1 . 1.344(2) yes
C5 H5A . .9600 ?
C6 N2 . 1.335(2) yes
C6 C7 . 1.383(3) ?
C7 C8 . 1.378(3) ?
C7 C11 . 1.507(3) ?
C8 C9 . 1.374(3) ?
C8 H8A . .9601 ?
C9 C10 . 1.375(3) ?
C9 H9A . .9600 ?
C10 N2 . 1.345(2) yes
C10 H10A . .9601 ?
C11 O1A . 1.410(11) yes
C11 O1 . 1.417(3) yes
C11 H11A . .9600 ?
C12 N3 . 1.347(3) ?
C12 C13 . 1.377(3) ?
C12 H12A . .9601 ?
C13 C14 . 1.380(3) ?
C13 H13A . .9600 ?
C14 C15 . 1.375(3) ?
C14 H14A . .9599 ?
C15 C16 . 1.389(3) ?
C15 C22 . 1.510(3) ?
C16 N3 . 1.332(2) yes
C16 C21 . 1.468(3) ?
C17 N4 . 1.346(3) yes
C17 C18 . 1.370(3) ?
C17 H17A . .9600 ?
C18 C19 . 1.379(3) ?
C18 H18A . .9599 ?
C19 C20 . 1.376(3) ?
C19 H19A . .9601 ?
C20 C21 . 1.387(3) ?
C20 C22 . 1.511(3) ?
C21 N4 . 1.328(2) yes
C22 O2 . 1.409(3) yes
C22 H22A . .9600 ?
O1 H1A . .87(3) yes
O1A H1AA . .8501 ?
O2 H2A . .91(3) yes

loop_
_geom_hbond_atom_site_label_D
_geom_hbond_atom_site_label_H
_geom_hbond_atom_site_label_A
_geom_hbond_site_symmetry_A
_geom_hbond_distance_DH
_geom_hbond_distance_HA
_geom_hbond_distance_DA
_geom_hbond_angle_DHA
_geom_hbond_publ_flag
O1 H1A N3 4_666 .87(3) 2.10(3) 2.936(3) 160(2) yes
O2 H2A N2 2_546 .91(3) 1.83(3) 2.710(2) 164(2) yes
C9 H9A O2 1_556 .960 2.48 3.292(3) 142 yes
